data_7019485
loop_
_publ_author_name
'Suresh, D.'
'Gomes, Clara S. B.'
'Gomes, Pedro T.'
'Di Paolo, Roberto E.'
'Ma\,canita, Ant\'onio L'
'Calhorda, Maria Jos\'e'
'Charas, Ana'
'Morgado, Jorge'
'Teresa Duarte, M.'

_publ_section_title
;
 Syntheses and photophysical properties of new iminopyrrolyl boron
 complexes and their application in efficient single-layer non-doped OLEDs
 prepared by spin coating.
;
_journal_issue 28
_journal_name_full 'Dalton transactions (Cambridge, England : 2003)'
_journal_page_first 8502
_journal_page_last 8505
_journal_paper_doi 10.1039/c2dt30487b
_journal_volume 41
_journal_year 2012
_chemical_formula_moiety 'C40 H32 B2 N4, 2(C H2 Cl2)'
_chemical_formula_sum 'C42 H36 B2 Cl4 N4'
_chemical_formula_weight 760.17
_space_group_IT_number 14
_symmetry_cell_setting monoclinic
_symmetry_Int_Tables_number 14
_symmetry_space_group_name_Hall '-P 2yn'
_symmetry_space_group_name_H-M 'P 1 21/n 1'
_atom_sites_solution_hydrogens geom
_atom_sites_solution_primary direct
_atom_sites_solution_secondary difmap
_audit_creation_method SHELXL-97
_cell_angle_alpha 90.00
_cell_angle_beta 95.809(2)
_cell_angle_gamma 90.00
_cell_formula_units_Z 2
_cell_length_a 8.1967(3)
_cell_length_b 11.7901(4)
_cell_length_c 19.9616(6)
_cell_measurement_reflns_used 6339
_cell_measurement_temperature 150(2)
_cell_measurement_theta_max 25.15
_cell_measurement_theta_min 2.05
_cell_volume 1919.18(11)
_computing_cell_refinement 'Bruker SAINT'
_computing_data_collection 'Bruker APEX2'
_computing_data_reduction 'Bruker SAINT'
_computing_molecular_graphics ORTEP
_computing_publication_material enCIFer
_computing_structure_refinement 'SHELXL-97 (Sheldrick, 2008)'
_computing_structure_solution SIR2004
_diffrn_ambient_temperature 150(2)
_diffrn_measured_fraction_theta_full 0.994
_diffrn_measured_fraction_theta_max 0.994
_diffrn_measurement_device_type 'Bruker APEX-II CCD'
_diffrn_measurement_method '\f and \w scans'
_diffrn_radiation_monochromator graphite
_diffrn_radiation_probe x-ray
_diffrn_radiation_type MoK\a
_diffrn_radiation_wavelength 0.71073
_diffrn_reflns_av_R_equivalents 0.0339
_diffrn_reflns_av_sigmaI/netI 0.0275
_diffrn_reflns_limit_h_max 7
_diffrn_reflns_limit_h_min -10
_diffrn_reflns_limit_k_max 14
_diffrn_reflns_limit_k_min -14
_diffrn_reflns_limit_l_max 24
_diffrn_reflns_limit_l_min -24
_diffrn_reflns_number 21705
_diffrn_reflns_theta_full 25.75
_diffrn_reflns_theta_max 25.75
_diffrn_reflns_theta_min 2.60
_diffrn_source 'fine-focus sealed tube'
_exptl_absorpt_coefficient_mu 0.345
_exptl_absorpt_correction_T_max 0.9036
_exptl_absorpt_correction_T_min 0.8198
_exptl_absorpt_correction_type multi-scan
_exptl_absorpt_process_details 'SADABS (Sheldrick, 1996)'
_exptl_crystal_colour Yellow
_exptl_crystal_density_diffrn 1.315
_exptl_crystal_density_method 'not measured'
_exptl_crystal_description Prism
_exptl_crystal_F_000 788
_exptl_crystal_size_max 0.60
_exptl_crystal_size_mid 0.40
_exptl_crystal_size_min 0.30
_refine_diff_density_max 0.672
_refine_diff_density_min -0.621
_refine_diff_density_rms 0.050
_refine_ls_extinction_method none
_refine_ls_goodness_of_fit_ref 1.062
_refine_ls_hydrogen_treatment constr
_refine_ls_matrix_type full
_refine_ls_number_parameters 254
_refine_ls_number_reflns 3654
_refine_ls_number_restraints 0
_refine_ls_restrained_S_all 1.062
_refine_ls_R_factor_all 0.0688
_refine_ls_R_factor_gt 0.0509
_refine_ls_shift/su_max 0.022
_refine_ls_shift/su_mean 0.002
_refine_ls_structure_factor_coef Fsqd
_refine_ls_weighting_details 'calc w=1/[\s^2^(Fo^2^)+(0.0581P)^2^+1.3605P] where P=(Fo^2^+2Fc^2^)/3'
_refine_ls_weighting_scheme calc
_refine_ls_wR_factor_gt 0.1253
_refine_ls_wR_factor_ref 0.1340
_reflns_number_gt 2828
_reflns_number_total 3654
_reflns_threshold_expression >2\s(I)
_cod_data_source_file c2dt30487b.txt
_cod_data_source_block compound-5
_cod_original_sg_symbol_H-M 'P 21/n'
_cod_database_code 7019485

loop_
_symmetry_equiv_pos_as_xyz
'x, y, z'
'-x+1/2, y+1/2, -z+1/2'
'-x, -y, -z'
'x-1/2, -y-1/2, z-1/2'

loop_
_atom_site_label
_atom_site_type_symbol
_atom_site_fract_x
_atom_site_fract_y
_atom_site_fract_z
_atom_site_U_iso_or_equiv
_atom_site_adp_type
_atom_site_occupancy
_atom_site_symmetry_multiplicity
_atom_site_calc_flag
_atom_site_refinement_flags
_atom_site_disorder_assembly
_atom_site_disorder_group
N1 N -0.0320(2) 0.04583(15) 0.84245(8) 0.0266(4) Uani 1 1 d . . .
N2 N 0.19941(19) 0.03813(14) 0.92235(8) 0.0232(4) Uani 1 1 d . . .
C2 C -0.0369(2) 0.12987(18) 0.89019(10) 0.0267(5) Uani 1 1 d . . .
C3 C -0.1741(2) 0.19801(19) 0.87406(11) 0.0313(5) Uani 1 1 d . . .
H3 H -0.2071 0.2619 0.8984 0.038 Uiso 1 1 calc R . .
C4 C -0.2526(3) 0.1533(2) 0.81516(11) 0.0347(5) Uani 1 1 d . . .
H4 H -0.3507 0.1813 0.7914 0.042 Uiso 1 1 calc R . .
C5 C -0.1628(3) 0.0602(2) 0.79684(11) 0.0321(5) Uani 1 1 d . . .
H5 H -0.1896 0.0141 0.7583 0.039 Uiso 1 1 calc R . .
C6 C 0.1033(2) 0.12126(17) 0.93660(10) 0.0254(4) Uani 1 1 d . . .
H6 H 0.1257 0.1704 0.9741 0.031 Uiso 1 1 calc R . .
C7 C 0.3515(2) 0.01759(16) 0.96187(10) 0.0231(4) Uani 1 1 d . . .
C8 C 0.4936(2) 0.00154(18) 0.93023(10) 0.0262(4) Uani 1 1 d . . .
H8 H 0.4890 0.0024 0.8825 0.031 Uiso 1 1 calc R . .
C9 C 0.3589(2) 0.01558(17) 1.03139(10) 0.0258(5) Uani 1 1 d . . .
H9 H 0.2617 0.0261 1.0528 0.031 Uiso 1 1 calc R . .
C10 C 0.0547(3) -0.15616(18) 0.88869(10) 0.0278(5) Uani 1 1 d . . .
C11 C -0.1045(3) -0.1960(2) 0.87098(11) 0.0341(5) Uani 1 1 d . . .
H11 H -0.1776 -0.1518 0.8416 0.041 Uiso 1 1 calc R . .
C12 C -0.1588(3) -0.2985(2) 0.89527(13) 0.0416(6) Uani 1 1 d . . .
H12 H -0.2677 -0.3233 0.8824 0.050 Uiso 1 1 calc R . .
C13 C -0.0551(3) -0.3639(2) 0.93778(12) 0.0425(6) Uani 1 1 d . . .
H13 H -0.0925 -0.4336 0.9546 0.051 Uiso 1 1 calc R . .
C14 C 0.1032(3) -0.3281(2) 0.95580(11) 0.0393(6) Uani 1 1 d . . .
H14 H 0.1756 -0.3734 0.9848 0.047 Uiso 1 1 calc R . .
C15 C 0.1571(3) -0.22552(19) 0.93152(11) 0.0332(5) Uani 1 1 d . . .
H15 H 0.2666 -0.2019 0.9444 0.040 Uiso 1 1 calc R . .
C16 C 0.2347(2) -0.04649(17) 0.80028(10) 0.0243(4) Uani 1 1 d . . .
C17 C 0.2656(3) 0.04847(19) 0.76210(10) 0.0302(5) Uani 1 1 d . . .
H17 H 0.2089 0.1171 0.7690 0.036 Uiso 1 1 calc R . .
C18 C 0.3775(3) 0.0457(2) 0.71400(11) 0.0341(5) Uani 1 1 d . . .
H18 H 0.3959 0.1116 0.6884 0.041 Uiso 1 1 calc R . .
C19 C 0.4614(3) -0.0533(2) 0.70365(11) 0.0338(5) Uani 1 1 d . . .
H19 H 0.5384 -0.0555 0.6712 0.041 Uiso 1 1 calc R . .
C20 C 0.4330(3) -0.1490(2) 0.74063(11) 0.0351(5) Uani 1 1 d . . .
H20 H 0.4905 -0.2172 0.7337 0.042 Uiso 1 1 calc R . .
C21 C 0.3201(3) -0.14525(18) 0.78805(11) 0.0306(5) Uani 1 1 d . . .
H21 H 0.3007 -0.2119 0.8128 0.037 Uiso 1 1 calc R . .
C22 C 1.0743(5) 0.8640(5) 0.6131(2) 0.1117(17) Uani 1 1 d . . .
H22A H 1.1796 0.9056 0.6195 0.134 Uiso 1 1 calc R A 1
H22B H 1.0775 0.8045 0.6482 0.134 Uiso 1 1 calc R A 1
B1 B 0.1150(3) -0.0371(2) 0.85949(11) 0.0254(5) Uani 1 1 d . . .
Cl1 Cl 0.9136(4) 0.9600(2) 0.62606(14) 0.0348(8) Uani 0.429(9) 1 d P B 1
Cl2 Cl 1.0604(4) 0.8024(5) 0.5396(3) 0.0963(18) Uani 0.429(9) 1 d P B 1
Cl1A Cl 0.9336(7) 0.9636(4) 0.6245(2) 0.121(2) Uani 0.571(9) 1 d P B 2
Cl2A Cl 1.0989(7) 0.8404(4) 0.53320(16) 0.1150(16) Uani 0.571(9) 1 d P B 2

loop_
_atom_site_aniso_label
_atom_site_aniso_U_11
_atom_site_aniso_U_22
_atom_site_aniso_U_33
_atom_site_aniso_U_23
_atom_site_aniso_U_13
_atom_site_aniso_U_12
N1 0.0231(9) 0.0324(9) 0.0248(9) 0.0004(7) 0.0048(7) -0.0008(7)
N2 0.0211(8) 0.0264(9) 0.0226(8) -0.0008(7) 0.0059(7) -0.0015(7)
C2 0.0244(10) 0.0303(11) 0.0266(10) 0.0011(9) 0.0078(8) -0.0006(8)
C3 0.0253(11) 0.0355(12) 0.0342(12) 0.0035(10) 0.0083(9) 0.0046(9)
C4 0.0231(11) 0.0467(14) 0.0344(12) 0.0077(10) 0.0037(9) 0.0039(10)
C5 0.0254(11) 0.0437(13) 0.0269(11) 0.0004(10) 0.0007(9) -0.0025(9)
C6 0.0252(10) 0.0269(10) 0.0252(10) -0.0007(8) 0.0080(8) -0.0017(8)
C7 0.0214(10) 0.0215(10) 0.0269(10) -0.0014(8) 0.0046(8) -0.0017(8)
C8 0.0268(11) 0.0306(11) 0.0220(10) -0.0009(8) 0.0072(8) -0.0017(9)
C9 0.0225(10) 0.0310(11) 0.0251(10) -0.0018(9) 0.0092(8) 0.0002(8)
C10 0.0318(11) 0.0301(11) 0.0231(10) -0.0050(9) 0.0109(8) -0.0031(9)
C11 0.0317(11) 0.0357(12) 0.0364(12) -0.0045(10) 0.0117(9) -0.0028(10)
C12 0.0380(13) 0.0395(13) 0.0501(14) -0.0072(12) 0.0179(11) -0.0118(11)
C13 0.0572(16) 0.0338(13) 0.0400(13) -0.0015(11) 0.0214(12) -0.0108(12)
C14 0.0567(15) 0.0333(12) 0.0288(12) 0.0018(10) 0.0077(10) -0.0025(11)
C15 0.0383(12) 0.0330(12) 0.0284(11) -0.0003(9) 0.0043(9) -0.0052(10)
C16 0.0220(10) 0.0291(11) 0.0218(10) -0.0019(8) 0.0027(8) -0.0032(8)
C17 0.0318(11) 0.0308(11) 0.0288(11) 0.0001(9) 0.0065(9) 0.0027(9)
C18 0.0356(12) 0.0382(12) 0.0297(11) 0.0062(10) 0.0096(9) -0.0032(10)
C19 0.0282(11) 0.0448(13) 0.0303(11) -0.0048(10) 0.0118(9) -0.0033(10)
C20 0.0330(12) 0.0353(12) 0.0386(12) -0.0048(10) 0.0115(10) 0.0011(10)
C21 0.0321(11) 0.0289(11) 0.0320(11) 0.0006(9) 0.0090(9) -0.0015(9)
C22 0.061(2) 0.174(5) 0.094(3) -0.044(3) -0.021(2) 0.047(3)
B1 0.0229(11) 0.0298(12) 0.0237(11) -0.0020(9) 0.0039(9) 0.0000(9)
Cl1 0.0330(11) 0.0332(12) 0.0401(13) -0.0144(10) 0.0131(8) 0.0003(9)
Cl2 0.0431(15) 0.087(3) 0.158(4) -0.073(3) 0.0086(17) 0.0058(14)
Cl1A 0.092(3) 0.138(3) 0.132(3) -0.067(3) 0.009(2) 0.028(2)
Cl2A 0.178(4) 0.107(3) 0.0732(17) 0.0282(15) 0.0772(19) 0.080(2)

loop_
_atom_type_symbol
_atom_type_description
_atom_type_scat_dispersion_real
_atom_type_scat_dispersion_imag
_atom_type_scat_source
C C 0.0033 0.0016 'International Tables Vol C Tables 4.2.6.8 and 6.1.1.4'
H H 0.0000 0.0000 'International Tables Vol C Tables 4.2.6.8 and 6.1.1.4'
B B 0.0013 0.0007 'International Tables Vol C Tables 4.2.6.8 and 6.1.1.4'
N N 0.0061 0.0033 'International Tables Vol C Tables 4.2.6.8 and 6.1.1.4'
O O 0.0106 0.0060 'International Tables Vol C Tables 4.2.6.8 and 6.1.1.4'
Cl Cl 0.1484 0.1585 'International Tables Vol C Tables 4.2.6.8 and 6.1.1.4'

loop_
_geom_angle_atom_site_label_1
_geom_angle_atom_site_label_2
_geom_angle_atom_site_label_3
_geom_angle
_geom_angle_site_symmetry_1
C5 N1 C2 107.50(17) .
C5 N1 B1 140.39(18) .
C2 N1 B1 112.04(16) .
C6 N2 C7 121.29(17) .
C6 N2 B1 110.91(16) .
C7 N2 B1 127.68(16) .
N1 C2 C3 109.52(18) .
N1 C2 C6 108.97(17) .
C3 C2 C6 141.4(2) .
C4 C3 C2 105.7(2) .
C3 C4 C5 108.1(2) .
N1 C5 C4 109.1(2) .
N2 C6 C2 112.43(18) .
C9 C7 C8 119.94(18) .
C9 C7 N2 120.28(17) .
C8 C7 N2 119.77(17) .
C9 C8 C7 119.62(18) 3_657
C8 C9 C7 120.44(18) 3_657
C11 C10 C15 116.4(2) .
C11 C10 B1 120.8(2) .
C15 C10 B1 122.79(19) .
C12 C11 C10 121.8(2) .
C13 C12 C11 120.2(2) .
C12 C13 C14 119.7(2) .
C13 C14 C15 120.0(2) .
C14 C15 C10 121.9(2) .
C17 C16 C21 116.98(18) .
C17 C16 B1 120.24(18) .
C21 C16 B1 122.62(18) .
C16 C17 C18 121.8(2) .
C19 C18 C17 119.7(2) .
C18 C19 C20 119.80(19) .
C19 C20 C21 119.9(2) .
C20 C21 C16 121.8(2) .
Cl2 C22 Cl1A 116.6(3) .
Cl2A C22 Cl1A 113.7(3) .
Cl2 C22 Cl1 115.4(3) .
Cl2A C22 Cl1 114.4(3) .
N1 B1 C16 113.32(17) .
N1 B1 C10 111.40(16) .
C16 B1 C10 115.79(17) .
N1 B1 N2 94.87(15) .
C16 B1 N2 111.02(16) .
C10 B1 N2 108.42(16) .

loop_
_geom_bond_atom_site_label_1
_geom_bond_atom_site_label_2
_geom_bond_distance
_geom_bond_site_symmetry_2
N1 C5 1.345(3) .
N1 C2 1.378(3) .
N1 B1 1.562(3) .
N2 C6 1.307(3) .
N2 C7 1.427(3) .
N2 B1 1.632(3) .
C2 C3 1.393(3) .
C2 C6 1.405(3) .
C3 C4 1.386(3) .
C4 C5 1.391(3) .
C7 C9 1.383(3) .
C7 C8 1.393(3) .
C8 C9 1.379(3) 3_657
C9 C8 1.379(3) 3_657
C10 C11 1.398(3) .
C10 C15 1.400(3) .
C10 B1 1.616(3) .
C11 C12 1.392(3) .
C12 C13 1.376(4) .
C13 C14 1.377(4) .
C14 C15 1.391(3) .
C16 C17 1.392(3) .
C16 C21 1.393(3) .
C16 B1 1.614(3) .
C17 C18 1.394(3) .
C18 C19 1.380(3) .
C19 C20 1.381(3) .
C20 C21 1.390(3) .
C22 Cl2 1.630(6) .
C22 Cl2A 1.652(5) .
C22 Cl1A 1.677(6) .
C22 Cl1 1.775(5) .
